data_4086031
loop_
_publ_author_name
'Farrugia, L.J.'
'Gillon, A.L.'
'Braga, D.'
'Grepioni, F.'

_publ_section_title
;
 Dynamic disorder and fluxionality in M3 (C O)12 clusters:
 variable-temperature X-ray diffraction studies on Fen Ru3-n (C O)12 (n =
 1,2) and the low-temperature phase of Fe3 (C O)12
;
_journal_name_full Organometallics
_journal_page_first 5022
_journal_page_last 5033
_journal_volume 18
_journal_year 1999
_chemical_formula_sum 'C12 Fe2 O11 Ru'
_chemical_name_systematic 'Fe2 Ru (C O)12'
_space_group_IT_number 7
_symmetry_space_group_name_Hall 'P -2yac'
_symmetry_space_group_name_H-M 'P 1 n 1'
_cell_angle_alpha 90
_cell_angle_beta 96.531
_cell_angle_gamma 90
_cell_formula_units_Z 4
_cell_length_a 8.3068
_cell_length_b 22.468
_cell_length_c 8.883
_cell_volume 1647.139
_citation_journal_id_ASTM ORGND7
_cod_data_source_file Farrugia_ORGND7_1999_563.cif
_cod_data_source_block C12Fe2O11Ru1
_cod_original_sg_symbol_Hall 'P -2yc (x-z,y,z)'
_cod_original_formula_sum 'C12 Fe2 O11 Ru1'
_cod_database_code 4086031

loop_
_symmetry_equiv_pos_as_xyz
x,y,z
x+1/2,-y,z+1/2

loop_
_atom_site_label
_atom_site_type_symbol
_atom_site_fract_x
_atom_site_fract_y
_atom_site_fract_z
_atom_site_occupancy
_atom_site_U_iso_or_equiv
C6 C+2 0.5201 0.4476 0.3834 1 0.0
O17 O-2 0.3848 -0.0701 -0.0525 1 0.0
C15 C+2 0.3286 0.7838 0.4906 1 0.0
O5 O-2 0.695 0.3529 0.6919 1 0.0
O1 O-2 0.4064 0.4138 -0.0591 1 0.0
C17 C+2 0.3717 -0.0802 0.0707 1 0.0
C10 C+2 0.0312 0.2964 0.4056 1 0.0
C7 C+2 0.5537 0.3352 0.298 1 0.0
C11 C+2 0.3436 0.2993 0.4774 1 0.0
O9 O-2 0.8947 0.446 0.4731 1 0.0
Fe1 Fe 0.449 0.3744 0.4327 1 0.0
O22 O-2 -0.0465 0.7445 0.3685 1 0.0
C5 C+2 0.5984 0.3619 0.5945 1 0.0
C1 C+2 0.3345 0.4054 0.0374 1 0.0
Ru1 Ru 0.2065 0.3875 0.1996 1 0.0
C21 C+2 -0.0584 -0.0972 0.4248 1 0.0
O18 O-2 0.5243 0.0092 0.3865 1 0.0
O21 O-2 0.8572 -0.0734 0.4961 1 0.0
C18 C+2 0.4564 -0.0324 0.3427 1 0.0
Fe4 Fe 0.0632 0.8642 0.2971 1 0.0
C9 C+2 -0.0039 0.4118 0.4757 1 0.0
O20 O-2 0.8301 0.8814 0.0275 1 0.0
O3 O-2 0.2341 0.2544 0.1279 1 0.0
C13 C+2 0.5035 0.8698 0.6601 1 0.0
O19 O-2 0.6252 0.8214 0.305 1 0.0
O12 O-2 0.3109 0.4671 0.6245 1 0.0
Fe2 Fe 0.1545 0.3573 0.4883 1 0.0
C8 C+2 0.1357 0.3367 0.6799 1 0.0
C23 C+2 0.2211 0.8234 0.1887 1 0.0
C20 C+2 -0.0794 0.8739 0.1297 1 0.0
O14 O-2 0.0926 0.8298 0.7997 1 0.0
O4 O-2 0.1816 0.5193 0.287 1 0.0
C2 C+2 -0.0095 0.392 0.0916 1 0.0
C22 C+2 -0.0039 0.7909 0.345 1 0.0
O7 O-2 0.625 0.3099 0.2167 1 0.0
O13 O-2 0.6273 0.8695 0.7266 1 0.0
O11 O-2 0.3657 0.2492 0.4917 1 0.0
C12 C+2 0.3021 0.4239 0.5547 1 0.0
O8 O-2 0.116 0.3236 0.8001 1 0.0
C4 C+2 0.1919 0.4707 0.259 1 0.0
O15 O-2 0.3548 0.7358 0.4667 1 0.0
Ru2 Ru 0.2908 0.8656 0.5448 1 0.0
O16 O-2 0.2193 -0.003 0.6107 1 0.0
O6 O-2 0.5672 0.4934 0.3563 1 0.0
C3 C+2 0.225 0.3019 0.1577 1 0.0
C24 C+2 0.1532 -0.0492 0.2604 1 0.0
C14 C+2 0.166 0.8416 0.7035 1 0.0
O10 O-2 -0.0476 0.2582 0.3588 1 0.0
Fe3 Fe 0.3483 -0.0968 0.2628 1 0.0
O2 O-2 0.8664 0.3961 0.0278 1 0.0
C19 C+2 0.5156 0.8521 0.2936 1 0.0
C16 C+2 0.2464 -0.051 0.5811 1 0.0
